data_7049802
loop_
_publ_author_name
'Hong, Dae Ho'
'Knight, Brian J.'
'Catalano, Vincent J.'
'Murray, Leslie J.'

_publ_section_title
;
 Isolation of chloride- and hydride-bridged tri-iron and -zinc clusters in
 a tris(\b-oxo-\d-diimine) cyclophane ligand.
;
_journal_issue 26
_journal_name_full 'Dalton transactions (Cambridge, England : 2003)'
_journal_page_first 9570
_journal_page_last 9575
_journal_paper_doi 10.1039/c9dt00799g
_journal_volume 48
_journal_year 2019
_chemical_formula_sum 'C72 H90 Cl3 Fe3 N6 O3'
_chemical_formula_weight 1361.39
_space_group_crystal_system monoclinic
_space_group_IT_number 14
_space_group_name_Hall '-P 2yn'
_space_group_name_H-M_alt 'P 1 21/n 1'
_symmetry_space_group_name_Hall '-P 2yn'
_symmetry_space_group_name_H-M 'P 1 21/n 1'
_atom_sites_solution_hydrogens geom
_audit_creation_method SHELXL-2016/6
_audit_update_record
;
2019-02-22 deposited with the CCDC.    2019-04-12 downloaded from the CCDC.
;
_cell_angle_alpha 90
_cell_angle_beta 98.891(2)
_cell_angle_gamma 90
_cell_formula_units_Z 4
_cell_length_a 12.9148(13)
_cell_length_b 22.857(2)
_cell_length_c 23.150(2)
_cell_measurement_reflns_used 4180
_cell_measurement_temperature 100(2)
_cell_measurement_theta_max 20.74
_cell_measurement_theta_min 2.37
_cell_volume 6751.6(11)
_computing_cell_refinement 'Bruker SAINT'
_computing_data_collection 'Bruker APEX2'
_computing_data_reduction 'Bruker SAINT'
_computing_molecular_graphics 'Bruker SHELXTL'
_computing_publication_material 'Bruker SHELXTL'
_computing_structure_refinement 'SHELXL-2016/6 (Sheldrick, 2016)'
_computing_structure_solution 'SHELXS-97 (Sheldrick 2008)'
_diffrn_ambient_temperature 100(2)
_diffrn_measured_fraction_theta_full 1.000
_diffrn_measured_fraction_theta_max 1.000
_diffrn_measurement_device_type 'Bruker APEX-II CCD'
_diffrn_measurement_method '\f and \w scans'
_diffrn_radiation_type MoK\a
_diffrn_radiation_wavelength 0.71073
_diffrn_reflns_av_R_equivalents 0.1954
_diffrn_reflns_av_unetI/netI 0.1430
_diffrn_reflns_Laue_measured_fraction_full 1.000
_diffrn_reflns_Laue_measured_fraction_max 1.000
_diffrn_reflns_limit_h_max 15
_diffrn_reflns_limit_h_min -15
_diffrn_reflns_limit_k_max 27
_diffrn_reflns_limit_k_min -27
_diffrn_reflns_limit_l_max 27
_diffrn_reflns_limit_l_min -27
_diffrn_reflns_number 66004
_diffrn_reflns_point_group_measured_fraction_full 1.000
_diffrn_reflns_point_group_measured_fraction_max 1.000
_diffrn_reflns_theta_full 24.999
_diffrn_reflns_theta_max 24.999
_diffrn_reflns_theta_min 1.259
_exptl_absorpt_coefficient_mu 0.806
_exptl_absorpt_correction_T_max .7451
_exptl_absorpt_correction_T_min .5867
_exptl_absorpt_correction_type multi-scan
_exptl_absorpt_process_details SADABS
_exptl_crystal_colour orange
_exptl_crystal_density_diffrn 1.339
_exptl_crystal_description rod
_exptl_crystal_F_000 2868
_exptl_crystal_size_max 0.469
_exptl_crystal_size_mid 0.036
_exptl_crystal_size_min 0.024
_refine_diff_density_max 0.469
_refine_diff_density_min -0.580
_refine_diff_density_rms 0.071
_refine_ls_extinction_method none
_refine_ls_goodness_of_fit_ref 1.012
_refine_ls_hydrogen_treatment constr
_refine_ls_matrix_type full
_refine_ls_number_parameters 827
_refine_ls_number_reflns 11889
_refine_ls_number_restraints 0
_refine_ls_restrained_S_all 1.012
_refine_ls_R_factor_all 0.1764
_refine_ls_R_factor_gt 0.0829
_refine_ls_shift/su_max 0.000
_refine_ls_shift/su_mean 0.000
_refine_ls_structure_factor_coef Fsqd
_refine_ls_weighting_details 'w=1/[\s^2^(Fo^2^)+(0.0695P)^2^] where P=(Fo^2^+2Fc^2^)/3'
_refine_ls_weighting_scheme calc
_refine_ls_wR_factor_gt 0.1434
_refine_ls_wR_factor_ref 0.1646
_reflns_Friedel_coverage 0.000
_reflns_number_gt 6322
_reflns_number_total 11889
_reflns_threshold_expression 'I > 2\s(I)'
_cod_data_source_file c9dt00799g2.cif
_cod_data_source_block lmdh04_0m
_cod_depositor_comments 'Adding full bibliography for 7049802.cif.'
_cod_original_cell_volume 6751.9(12)
_cod_database_code 7049802
_shelx_shelxl_version_number 2016/6
_shelx_space_group_comment
; 
The symmetry employed for this shelxl refinement is uniquely defined 
by the following loop, which should always be used as a source of 
symmetry information in preference to the above space-group names. 
They are only intended as comments. 
;
_shelx_estimated_absorpt_t_min 0.704
_shelx_estimated_absorpt_t_max 0.981

loop_
_space_group_symop_operation_xyz
'x, y, z'
'-x+1/2, y+1/2, -z+1/2'
'-x, -y, -z'
'x-1/2, -y-1/2, z-1/2'

loop_
_atom_site_label
_atom_site_type_symbol
_atom_site_fract_x
_atom_site_fract_y
_atom_site_fract_z
_atom_site_U_iso_or_equiv
_atom_site_adp_type
_atom_site_occupancy
_atom_site_site_symmetry_order
_atom_site_calc_flag
_atom_site_refinement_flags_posn
_atom_site_refinement_flags_adp
_atom_site_refinement_flags_occupancy
Fe1 Fe 0.49059(10) 0.69050(6) 0.28248(5) 0.0269(5) Uani 0.5422(18) 1 d . . P
Fe1A Fe 0.57209(12) 0.76021(7) 0.32620(6) 0.0293(6) Uani 0.4578(18) 1 d . . P
Fe2 Fe 0.37068(11) 0.65540(6) 0.41473(5) 0.0312(5) Uani 0.5368(18) 1 d . . P
Fe2A Fe 0.45147(12) 0.72605(7) 0.45629(6) 0.0311(6) Uani 0.4632(18) 1 d . . P
Fe3 Fe 0.62149(10) 0.57974(6) 0.39102(5) 0.0271(5) Uani 0.5371(18) 1 d . . P
Fe3A Fe 0.70626(12) 0.65069(7) 0.43369(6) 0.0266(5) Uani 0.4629(18) 1 d . . P
Cl1 Cl 0.40877(13) 0.74132(9) 0.35568(6) 0.0736(6) Uani 1 1 d . . .
Cl2 Cl 0.53296(12) 0.62658(9) 0.46172(6) 0.0710(6) Uani 1 1 d . . .
Cl3 Cl 0.65981(14) 0.66447(9) 0.33123(7) 0.0817(7) Uani 1 1 d . . .
N1 N 0.6582(3) 0.83510(18) 0.30945(16) 0.0316(11) Uani 1 1 d . . .
N2 N 0.4576(3) 0.65475(17) 0.19866(17) 0.0292(10) Uani 1 1 d . . .
N3 N 0.4321(3) 0.7938(2) 0.51792(18) 0.0390(12) Uani 1 1 d . . .
N4 N 0.2167(4) 0.62023(19) 0.40282(16) 0.0401(12) Uani 1 1 d . . .
N5 N 0.8441(4) 0.66301(18) 0.49828(17) 0.0348(11) Uani 1 1 d . . .
N6 N 0.6278(3) 0.4880(2) 0.38529(16) 0.0346(11) Uani 1 1 d . . .
O1 O 0.5259(3) 0.75787(16) 0.24875(14) 0.0405(10) Uani 1 1 d . . .
O2 O 0.3295(3) 0.70053(18) 0.46987(16) 0.0562(12) Uani 1 1 d . . .
O3 O 0.7499(3) 0.57745(17) 0.43192(15) 0.0514(11) Uani 1 1 d . . .
C1 C 0.6857(4) 0.8459(2) 0.2562(2) 0.0293(13) Uani 1 1 d . . .
C2 C 0.6455(4) 0.8139(2) 0.20742(19) 0.0296(13) Uani 1 1 d . . .
H2A H 0.667505 0.825077 0.171696 0.036 Uiso 1 1 calc R U .
C3 C 0.5760(4) 0.7667(2) 0.20468(19) 0.0278(12) Uani 1 1 d . . .
C4 C 0.5585(4) 0.7273(2) 0.1563(2) 0.0296(12) Uani 1 1 d . . .
H4A H 0.589525 0.737389 0.123020 0.036 Uiso 1 1 calc R U .
C5 C 0.5012(4) 0.6761(2) 0.1529(2) 0.0317(13) Uani 1 1 d . . .
C6 C 0.7657(4) 0.8918(2) 0.2508(2) 0.0368(14) Uani 1 1 d . . .
H6A H 0.766243 0.900423 0.209335 0.055 Uiso 1 1 calc R U .
H6B H 0.835035 0.877750 0.268557 0.055 Uiso 1 1 calc R U .
H6C H 0.748428 0.927424 0.270819 0.055 Uiso 1 1 calc R U .
C7 C 0.4896(4) 0.6416(2) 0.0972(2) 0.0408(15) Uani 1 1 d . . .
H7A H 0.530986 0.659977 0.070058 0.061 Uiso 1 1 calc R U .
H7B H 0.415650 0.640648 0.079437 0.061 Uiso 1 1 calc R U .
H7C H 0.514619 0.601540 0.105638 0.061 Uiso 1 1 calc R U .
C8 C 0.3390(4) 0.8059(3) 0.5345(2) 0.0394(15) Uani 1 1 d . . .
C9 C 0.2502(4) 0.7740(3) 0.5164(2) 0.0385(14) Uani 1 1 d . . .
H9A H 0.187677 0.787128 0.529141 0.046 Uiso 1 1 calc R U .
C10 C 0.2421(4) 0.7235(3) 0.4805(2) 0.0341(14) Uani 1 1 d . . .
C11 C 0.1469(4) 0.6955(2) 0.4572(2) 0.0335(13) Uani 1 1 d . . .
H11A H 0.084483 0.711747 0.467466 0.040 Uiso 1 1 calc R U .
C12 C 0.1353(5) 0.6474(2) 0.4213(2) 0.0350(14) Uani 1 1 d . . .
C13 C 0.3324(4) 0.8587(3) 0.5729(2) 0.0511(17) Uani 1 1 d . . .
H13A H 0.261546 0.861616 0.582904 0.077 Uiso 1 1 calc R U .
H13B H 0.348120 0.894083 0.551973 0.077 Uiso 1 1 calc R U .
H13C H 0.383187 0.854726 0.608802 0.077 Uiso 1 1 calc R U .
C14 C 0.0273(4) 0.6235(2) 0.4012(2) 0.0391(15) Uani 1 1 d . . .
H14A H -0.024202 0.646804 0.418119 0.059 Uiso 1 1 calc R U .
H14B H 0.024093 0.582740 0.413971 0.059 Uiso 1 1 calc R U .
H14C H 0.011706 0.625333 0.358465 0.059 Uiso 1 1 calc R U .
C15 C 0.9057(4) 0.6190(2) 0.5236(2) 0.0344(14) Uani 1 1 d . . .
C16 C 0.8889(4) 0.5613(2) 0.5075(2) 0.0321(13) Uani 1 1 d . . .
H16A H 0.936315 0.533361 0.527165 0.038 Uiso 1 1 calc R U .
C17 C 0.8076(4) 0.5395(2) 0.46451(19) 0.0299(13) Uani 1 1 d . . .
C18 C 0.7854(4) 0.4793(2) 0.45642(19) 0.0284(13) Uani 1 1 d . . .
H18A H 0.832640 0.452726 0.478315 0.034 Uiso 1 1 calc R U .
C19 C 0.7006(4) 0.4551(2) 0.4193(2) 0.0315(13) Uani 1 1 d . . .
C20 C 0.9956(4) 0.6336(2) 0.5710(2) 0.0422(15) Uani 1 1 d . . .
H20A H 1.035204 0.597883 0.583035 0.063 Uiso 1 1 calc R U .
H20B H 0.968308 0.650231 0.604613 0.063 Uiso 1 1 calc R U .
H20C H 1.041792 0.662035 0.556154 0.063 Uiso 1 1 calc R U .
C21 C 0.6873(4) 0.3898(2) 0.4199(2) 0.0365(14) Uani 1 1 d . . .
H21A H 0.750493 0.371839 0.441701 0.055 Uiso 1 1 calc R U .
H21B H 0.676165 0.374973 0.379698 0.055 Uiso 1 1 calc R U .
H21C H 0.626697 0.379885 0.438771 0.055 Uiso 1 1 calc R U .
C22 C 0.7068(4) 0.8680(2) 0.36230(19) 0.0290(13) Uani 1 1 d . . .
H22A H 0.670893 0.906130 0.363815 0.035 Uiso 1 1 calc R U .
H22B H 0.781409 0.875750 0.359871 0.035 Uiso 1 1 calc R U .
C23 C 0.6988(4) 0.8336(2) 0.41751(18) 0.0246(12) Uani 1 1 d . . .
C24 C 0.6154(4) 0.8440(2) 0.44858(19) 0.0239(12) Uani 1 1 d . . .
C25 C 0.6119(4) 0.8144(2) 0.50151(19) 0.0257(12) Uani 1 1 d . . .
C26 C 0.6898(4) 0.7733(2) 0.52258(19) 0.0268(12) Uani 1 1 d . . .
C27 C 0.7744(4) 0.7645(2) 0.49151(19) 0.0226(11) Uani 1 1 d . . .
C28 C 0.7780(4) 0.7939(2) 0.43898(19) 0.0222(11) Uani 1 1 d . . .
C29 C 0.5298(4) 0.8868(2) 0.4261(2) 0.0338(13) Uani 1 1 d . . .
H29A H 0.463765 0.873957 0.439012 0.041 Uiso 1 1 calc R U .
H29B H 0.518676 0.886173 0.382834 0.041 Uiso 1 1 calc R U .
C30 C 0.5542(4) 0.9503(2) 0.4473(2) 0.0406(15) Uani 1 1 d . . .
H30A H 0.495866 0.975887 0.431329 0.061 Uiso 1 1 calc R U .
H30B H 0.563557 0.951444 0.490121 0.061 Uiso 1 1 calc R U .
H30C H 0.618508 0.963669 0.433903 0.061 Uiso 1 1 calc R U .
C31 C 0.5261(4) 0.8288(2) 0.5377(2) 0.0358(14) Uani 1 1 d . . .
H31A H 0.551620 0.820499 0.579448 0.043 Uiso 1 1 calc R U .
H31B H 0.508580 0.870899 0.533835 0.043 Uiso 1 1 calc R U .
C32 C 0.6819(4) 0.7374(2) 0.57660(19) 0.0309(13) Uani 1 1 d . . .
H32A H 0.713674 0.698547 0.572334 0.037 Uiso 1 1 calc R U .
H32B H 0.606907 0.731240 0.579303 0.037 Uiso 1 1 calc R U .
C33 C 0.7357(4) 0.7655(2) 0.6338(2) 0.0370(14) Uani 1 1 d . . .
H33A H 0.727961 0.739800 0.666720 0.055 Uiso 1 1 calc R U .
H33B H 0.703067 0.803412 0.639163 0.055 Uiso 1 1 calc R U .
H33C H 0.810277 0.771175 0.631857 0.055 Uiso 1 1 calc R U .
C34 C 0.8638(4) 0.7241(2) 0.5176(2) 0.0308(13) Uani 1 1 d . . .
H34A H 0.930032 0.737840 0.505684 0.037 Uiso 1 1 calc R U .
H34B H 0.871877 0.725850 0.560820 0.037 Uiso 1 1 calc R U .
C35 C 0.8677(4) 0.7838(2) 0.40492(19) 0.0265(12) Uani 1 1 d . . .
H35A H 0.841213 0.787916 0.362650 0.032 Uiso 1 1 calc R U .
H35B H 0.893402 0.743174 0.411802 0.032 Uiso 1 1 calc R U .
C36 C 0.9591(4) 0.8260(2) 0.4216(2) 0.0293(12) Uani 1 1 d . . .
H36A H 1.014439 0.817386 0.398312 0.044 Uiso 1 1 calc R U .
H36B H 0.934665 0.866308 0.414069 0.044 Uiso 1 1 calc R U .
H36C H 0.986887 0.821538 0.463251 0.044 Uiso 1 1 calc R U .
C37 C 0.3881(4) 0.6038(2) 0.19212(19) 0.0265(12) Uani 1 1 d . . .
H37A H 0.413402 0.575156 0.165401 0.032 Uiso 1 1 calc R U .
H37B H 0.316577 0.616105 0.174626 0.032 Uiso 1 1 calc R U .
C38 C 0.3844(4) 0.5750(2) 0.25107(18) 0.0223(11) Uani 1 1 d . . .
C39 C 0.3026(4) 0.5891(2) 0.28263(19) 0.0210(11) Uani 1 1 d . . .
C40 C 0.2963(4) 0.5581(2) 0.33437(19) 0.0255(12) Uani 1 1 d . . .
C41 C 0.3741(4) 0.5180(2) 0.35755(19) 0.0248(12) Uani 1 1 d . . .
C42 C 0.4563(4) 0.5053(2) 0.32592(19) 0.0244(12) Uani 1 1 d . . .
C43 C 0.4616(4) 0.5339(2) 0.27281(19) 0.0220(11) Uani 1 1 d . . .
C44 C 0.2235(4) 0.6358(2) 0.2614(2) 0.0257(12) Uani 1 1 d . . .
H44A H 0.258563 0.666331 0.241066 0.031 Uiso 1 1 calc R U .
H44B H 0.200018 0.654314 0.295825 0.031 Uiso 1 1 calc R U .
C45 C 0.1255(4) 0.6140(2) 0.2196(2) 0.0356(13) Uani 1 1 d . . .
H45A H 0.075984 0.646370 0.210504 0.053 Uiso 1 1 calc R U .
H45B H 0.091935 0.582343 0.238429 0.053 Uiso 1 1 calc R U .
H45C H 0.146851 0.599444 0.183353 0.053 Uiso 1 1 calc R U .
C46 C 0.2007(4) 0.5681(2) 0.3652(2) 0.0330(13) Uani 1 1 d . . .
H46A H 0.137332 0.573375 0.335611 0.040 Uiso 1 1 calc R U .
H46B H 0.189823 0.533406 0.389140 0.040 Uiso 1 1 calc R U .
C47 C 0.3682(4) 0.4862(2) 0.41416(19) 0.0321(13) Uani 1 1 d . . .
H47A H 0.332849 0.511575 0.439795 0.039 Uiso 1 1 calc R U .
H47B H 0.440087 0.478388 0.434429 0.039 Uiso 1 1 calc R U .
C48 C 0.3083(4) 0.4281(2) 0.4042(2) 0.0375(14) Uani 1 1 d . . .
H48A H 0.306221 0.409049 0.441923 0.056 Uiso 1 1 calc R U .
H48B H 0.343904 0.402507 0.379555 0.056 Uiso 1 1 calc R U .
H48C H 0.236652 0.435710 0.384783 0.056 Uiso 1 1 calc R U .
C49 C 0.5376(4) 0.4595(2) 0.3486(2) 0.0294(13) Uani 1 1 d . . .
H49A H 0.506209 0.429985 0.371996 0.035 Uiso 1 1 calc R U .
H49B H 0.561791 0.439185 0.315303 0.035 Uiso 1 1 calc R U .
C50 C 0.5474(4) 0.5190(2) 0.23717(19) 0.0269(12) Uani 1 1 d . . .
H50A H 0.610143 0.505433 0.263869 0.032 Uiso 1 1 calc R U .
H50B H 0.566977 0.554844 0.217358 0.032 Uiso 1 1 calc R U .
C51 C 0.5140(4) 0.4715(2) 0.1910(2) 0.0375(14) Uani 1 1 d . . .
H51A H 0.570357 0.465029 0.167849 0.056 Uiso 1 1 calc R U .
H51B H 0.450500 0.484124 0.165212 0.056 Uiso 1 1 calc R U .
H51C H 0.499683 0.434974 0.210549 0.056 Uiso 1 1 calc R U .
C52 C 1.0578(5) 0.7843(3) 0.2521(3) 0.0505(17) Uani 1 1 d . . .
C53 C 1.0085(5) 0.7926(3) 0.1941(2) 0.0466(16) Uani 1 1 d . . .
H53A H 1.038366 0.818038 0.168729 0.056 Uiso 1 1 calc R U .
C54 C 0.9174(5) 0.7637(3) 0.1746(3) 0.0533(17) Uani 1 1 d . . .
H54A H 0.884431 0.769197 0.135414 0.064 Uiso 1 1 calc R U .
C55 C 0.8713(5) 0.7262(3) 0.2109(3) 0.0619(19) Uani 1 1 d . . .
H55A H 0.807687 0.706526 0.196606 0.074 Uiso 1 1 calc R U .
C56 C 0.9177(5) 0.7184(3) 0.2657(3) 0.0543(18) Uani 1 1 d . . .
H56A H 0.886488 0.693305 0.290787 0.065 Uiso 1 1 calc R U .
C57 C 1.0101(5) 0.7462(3) 0.2866(2) 0.0448(16) Uani 1 1 d . . .
H57A H 1.042244 0.739184 0.325688 0.054 Uiso 1 1 calc R U .
C58 C 1.1555(5) 0.8153(3) 0.2737(3) 0.083(2) Uani 1 1 d . . .
H58A H 1.151012 0.832398 0.312069 0.124 Uiso 1 1 calc R U .
H58B H 1.166317 0.846552 0.246216 0.124 Uiso 1 1 calc R U .
H58C H 1.214334 0.787861 0.277193 0.124 Uiso 1 1 calc R U .
C59 C 0.9839(5) 0.4709(3) 0.2602(3) 0.0468(16) Uani 1 1 d . . .
C60 C 0.9459(5) 0.4925(3) 0.2061(2) 0.0486(16) Uani 1 1 d . . .
H60A H 0.974296 0.478525 0.173230 0.058 Uiso 1 1 calc R U .
C61 C 0.8678(5) 0.5338(3) 0.1979(3) 0.0598(19) Uani 1 1 d . . .
H61A H 0.843293 0.547892 0.159602 0.072 Uiso 1 1 calc R U .
C62 C 0.8249(5) 0.5549(3) 0.2442(4) 0.067(2) Uani 1 1 d . . .
H62A H 0.771535 0.583871 0.238500 0.081 Uiso 1 1 calc R U .
C63 C 0.8605(6) 0.5335(3) 0.2990(3) 0.069(2) Uani 1 1 d . . .
H63A H 0.830941 0.547356 0.331547 0.083 Uiso 1 1 calc R U .
C64 C 0.9386(5) 0.4919(3) 0.3072(3) 0.0560(18) Uani 1 1 d . . .
H64A H 0.962040 0.477370 0.345454 0.067 Uiso 1 1 calc R U .
C65 C 1.0692(5) 0.4258(3) 0.2686(3) 0.079(2) Uani 1 1 d . . .
H65A H 1.072260 0.407685 0.307145 0.118 Uiso 1 1 calc R U .
H65B H 1.136514 0.444544 0.265781 0.118 Uiso 1 1 calc R U .
H65C H 1.054590 0.395772 0.238202 0.118 Uiso 1 1 calc R U .
C66 C 0.3119(5) 0.4963(3) 0.0317(3) 0.0598(19) Uani 1 1 d . . .
C67 C 0.2574(5) 0.5241(3) 0.0721(3) 0.0528(18) Uani 1 1 d . . .
H67A H 0.244236 0.564939 0.069762 0.063 Uiso 1 1 calc R U .
C68 C 0.2231(5) 0.4902(3) 0.1157(3) 0.066(2) Uani 1 1 d . . .
H68A H 0.189653 0.509351 0.144220 0.079 Uiso 1 1 calc R U .
C69 C 0.2352(5) 0.4317(3) 0.1190(3) 0.0612(19) Uani 1 1 d . . .
H69A H 0.207688 0.409496 0.147863 0.073 Uiso 1 1 calc R U .
C70 C 0.2901(5) 0.4046(3) 0.0784(3) 0.0580(19) Uani 1 1 d . . .
H70A H 0.301281 0.363497 0.080408 0.070 Uiso 1 1 calc R U .
C71 C 0.3277(5) 0.4362(3) 0.0361(3) 0.0511(17) Uani 1 1 d . . .
H71A H 0.365010 0.416917 0.009386 0.061 Uiso 1 1 calc R U .
C72 C 0.3513(5) 0.5285(3) -0.0140(3) 0.086(2) Uani 1 1 d . . .
H72A H 0.311415 0.564826 -0.021860 0.129 Uiso 1 1 calc R U .
H72B H 0.343769 0.504666 -0.049607 0.129 Uiso 1 1 calc R U .
H72C H 0.425480 0.537729 -0.001517 0.129 Uiso 1 1 calc R U .

loop_
_atom_site_aniso_label
_atom_site_aniso_U_11
_atom_site_aniso_U_22
_atom_site_aniso_U_33
_atom_site_aniso_U_23
_atom_site_aniso_U_13
_atom_site_aniso_U_12
Fe1 0.0304(9) 0.0334(9) 0.0173(7) 0.0032(6) 0.0051(6) -0.0016(7)
Fe1A 0.0285(10) 0.0413(12) 0.0185(9) 0.0017(7) 0.0043(7) -0.0036(8)
Fe2 0.0250(9) 0.0430(10) 0.0273(8) -0.0015(6) 0.0094(6) 0.0068(7)
Fe2A 0.0228(10) 0.0451(12) 0.0266(9) -0.0086(8) 0.0079(7) 0.0038(8)
Fe3 0.0249(9) 0.0293(9) 0.0254(8) 0.0025(6) -0.0016(6) 0.0056(7)
Fe3A 0.0247(10) 0.0273(10) 0.0271(9) 0.0015(7) 0.0012(7) 0.0061(7)
Cl1 0.0446(10) 0.1367(18) 0.0445(9) 0.0379(10) 0.0226(8) 0.0365(11)
Cl2 0.0485(11) 0.1294(17) 0.0382(9) 0.0262(9) 0.0168(8) 0.0462(11)
Cl3 0.0654(12) 0.1365(18) 0.0493(10) 0.0516(11) 0.0285(9) 0.0647(12)
N1 0.025(2) 0.050(3) 0.019(2) -0.009(2) 0.0017(19) 0.007(2)
N2 0.026(3) 0.026(3) 0.037(2) 0.0105(19) 0.008(2) -0.004(2)
N3 0.016(3) 0.052(3) 0.051(3) 0.013(2) 0.012(2) 0.004(2)
N4 0.056(3) 0.046(3) 0.021(2) 0.002(2) 0.011(2) 0.030(3)
N5 0.055(3) 0.021(3) 0.035(2) 0.002(2) 0.025(2) 0.006(2)
N6 0.024(3) 0.058(3) 0.022(2) 0.017(2) 0.0032(19) 0.006(2)
O1 0.034(2) 0.064(3) 0.0268(19) 0.0171(18) 0.0146(17) 0.0133(19)
O2 0.042(3) 0.073(3) 0.061(3) 0.023(2) 0.032(2) 0.031(2)
O3 0.046(3) 0.065(3) 0.046(2) 0.034(2) 0.018(2) 0.035(2)
C1 0.020(3) 0.042(3) 0.026(3) -0.008(2) 0.003(2) 0.010(3)
C2 0.025(3) 0.047(4) 0.018(3) -0.003(2) 0.005(2) -0.007(3)
C3 0.026(3) 0.036(3) 0.020(3) 0.005(2) 0.000(2) 0.006(3)
C4 0.028(3) 0.032(3) 0.031(3) 0.003(2) 0.008(2) -0.006(3)
C5 0.023(3) 0.031(3) 0.040(3) 0.001(3) 0.002(2) 0.004(3)
C6 0.038(4) 0.043(4) 0.031(3) -0.013(3) 0.010(3) -0.007(3)
C7 0.043(4) 0.041(4) 0.041(3) 0.001(3) 0.016(3) -0.017(3)
C8 0.026(3) 0.060(4) 0.031(3) 0.013(3) 0.002(3) 0.005(3)
C9 0.029(3) 0.050(4) 0.039(3) 0.010(3) 0.016(3) 0.016(3)
C10 0.035(4) 0.046(4) 0.027(3) 0.017(3) 0.020(3) 0.018(3)
C11 0.039(4) 0.042(4) 0.022(3) 0.007(3) 0.015(3) 0.016(3)
C12 0.051(4) 0.038(4) 0.019(3) 0.014(2) 0.015(3) 0.019(3)
C13 0.028(4) 0.076(5) 0.051(4) 0.000(3) 0.012(3) 0.008(3)
C14 0.048(4) 0.038(4) 0.036(3) 0.007(3) 0.021(3) 0.016(3)
C15 0.047(4) 0.032(4) 0.030(3) 0.003(3) 0.024(3) 0.005(3)
C16 0.043(4) 0.030(3) 0.026(3) 0.007(2) 0.016(3) 0.014(3)
C17 0.035(3) 0.039(4) 0.018(3) 0.008(2) 0.011(2) 0.020(3)
C18 0.029(3) 0.038(4) 0.019(3) 0.004(2) 0.005(2) 0.010(3)
C19 0.027(3) 0.047(4) 0.023(3) 0.008(2) 0.011(2) 0.004(3)
C20 0.055(4) 0.038(4) 0.037(3) -0.003(3) 0.017(3) 0.001(3)
C21 0.032(3) 0.052(4) 0.025(3) 0.006(3) 0.003(2) 0.009(3)
C22 0.023(3) 0.038(3) 0.026(3) -0.006(2) 0.002(2) 0.005(2)
C23 0.029(3) 0.027(3) 0.017(2) -0.013(2) 0.000(2) -0.003(2)
C24 0.020(3) 0.024(3) 0.026(3) -0.012(2) -0.001(2) 0.003(2)
C25 0.021(3) 0.033(3) 0.024(3) -0.011(2) 0.005(2) -0.004(2)
C26 0.026(3) 0.029(3) 0.026(3) -0.008(2) 0.006(2) -0.009(2)
C27 0.023(3) 0.018(3) 0.026(3) -0.008(2) 0.004(2) -0.001(2)
C28 0.021(3) 0.022(3) 0.024(3) -0.008(2) 0.002(2) -0.002(2)
C29 0.027(3) 0.046(4) 0.028(3) -0.011(3) 0.003(2) 0.008(3)
C30 0.039(4) 0.049(4) 0.031(3) -0.014(3) -0.005(3) 0.018(3)
C31 0.029(3) 0.046(4) 0.034(3) -0.005(3) 0.011(3) 0.006(3)
C32 0.026(3) 0.038(3) 0.029(3) -0.001(2) 0.009(2) -0.002(3)
C33 0.037(3) 0.045(4) 0.030(3) -0.003(3) 0.009(3) -0.010(3)
C34 0.036(3) 0.032(3) 0.026(3) 0.002(2) 0.008(2) 0.005(3)
C35 0.028(3) 0.028(3) 0.024(3) -0.002(2) 0.005(2) 0.005(2)
C36 0.027(3) 0.031(3) 0.031(3) 0.000(2) 0.007(2) 0.003(2)
C37 0.021(3) 0.028(3) 0.032(3) -0.003(2) 0.007(2) -0.002(2)
C38 0.027(3) 0.020(3) 0.019(2) 0.000(2) 0.000(2) -0.006(2)
C39 0.019(3) 0.020(3) 0.024(3) -0.006(2) 0.000(2) -0.002(2)
C40 0.026(3) 0.030(3) 0.022(3) -0.003(2) 0.010(2) 0.001(2)
C41 0.030(3) 0.026(3) 0.020(2) -0.004(2) 0.007(2) 0.000(2)
C42 0.025(3) 0.026(3) 0.021(3) -0.004(2) -0.002(2) -0.001(2)
C43 0.018(3) 0.025(3) 0.022(3) -0.003(2) 0.001(2) 0.001(2)
C44 0.025(3) 0.026(3) 0.027(3) 0.002(2) 0.004(2) 0.000(2)
C45 0.026(3) 0.040(4) 0.041(3) 0.005(3) 0.005(3) 0.004(3)
C46 0.028(3) 0.039(4) 0.034(3) 0.006(3) 0.012(2) 0.012(3)
C47 0.032(3) 0.040(4) 0.024(3) 0.002(2) 0.003(2) 0.006(3)
C48 0.040(4) 0.042(4) 0.033(3) 0.008(3) 0.016(3) 0.004(3)
C49 0.024(3) 0.034(3) 0.030(3) 0.003(2) 0.004(2) 0.004(3)
C50 0.023(3) 0.035(3) 0.022(3) 0.001(2) 0.004(2) 0.000(2)
C51 0.040(4) 0.041(4) 0.030(3) 0.001(3) 0.001(3) 0.012(3)
C52 0.051(4) 0.044(4) 0.057(4) -0.022(3) 0.010(3) 0.016(3)
C53 0.055(4) 0.048(4) 0.039(3) -0.006(3) 0.015(3) 0.007(3)
C54 0.056(5) 0.051(4) 0.052(4) 0.007(3) 0.009(4) 0.017(4)
C55 0.052(5) 0.060(5) 0.075(5) -0.019(4) 0.011(4) 0.017(4)
C56 0.064(5) 0.056(5) 0.047(4) -0.016(3) 0.021(4) 0.014(4)
C57 0.066(5) 0.042(4) 0.027(3) -0.006(3) 0.009(3) 0.019(3)
C58 0.067(5) 0.077(6) 0.100(6) -0.049(5) -0.002(4) 0.009(4)
C59 0.045(4) 0.049(4) 0.044(4) -0.003(3) 0.002(3) -0.022(3)
C60 0.047(4) 0.059(5) 0.039(4) 0.001(3) 0.006(3) -0.026(4)
C61 0.057(5) 0.052(5) 0.067(5) 0.011(4) -0.002(4) -0.035(4)
C62 0.044(4) 0.048(5) 0.109(7) -0.009(5) 0.009(5) -0.018(4)
C63 0.071(6) 0.071(6) 0.075(5) -0.027(4) 0.039(5) -0.029(5)
C64 0.064(5) 0.067(5) 0.037(4) -0.002(3) 0.006(3) -0.026(4)
C65 0.061(5) 0.077(6) 0.090(5) -0.004(4) -0.013(4) -0.002(4)
C66 0.042(4) 0.071(6) 0.058(4) 0.003(4) -0.021(3) -0.007(4)
C67 0.038(4) 0.040(4) 0.073(5) -0.019(4) -0.015(4) 0.004(3)
C68 0.043(4) 0.057(5) 0.087(5) -0.022(4) -0.024(4) 0.001(4)
C69 0.045(4) 0.061(5) 0.070(5) -0.009(4) -0.012(4) -0.001(4)
C70 0.052(4) 0.059(5) 0.057(4) -0.016(4) -0.014(4) 0.017(4)
C71 0.048(4) 0.041(4) 0.059(4) 0.001(3) -0.010(3) 0.013(3)
C72 0.059(5) 0.103(7) 0.086(6) 0.026(5) -0.015(4) -0.008(5)

loop_
_atom_type_symbol
_atom_type_description
_atom_type_scat_dispersion_real
_atom_type_scat_dispersion_imag
_atom_type_scat_source
C C 0.0033 0.0016 'International Tables Vol C Tables 4.2.6.8 and 6.1.1.4'
H H 0.0000 0.0000 'International Tables Vol C Tables 4.2.6.8 and 6.1.1.4'
Cl Cl 0.1484 0.1585 'International Tables Vol C Tables 4.2.6.8 and 6.1.1.4'
Fe Fe 0.3463 0.8444 'International Tables Vol C Tables 4.2.6.8 and 6.1.1.4'
O O 0.0106 0.0060 'International Tables Vol C Tables 4.2.6.8 and 6.1.1.4'
N N 0.0061 0.0033 'International Tables Vol C Tables 4.2.6.8 and 6.1.1.4'

loop_
_geom_angle_atom_site_label_1
_geom_angle_atom_site_label_2
_geom_angle_atom_site_label_3
_geom_angle
O1 Fe1 Fe1A 54.48(12)
O1 Fe1 N2 87.77(16)
Fe1A Fe1 N2 140.00(13)
O1 Fe1 Cl3 98.21(13)
Fe1A Fe1 Cl3 66.56(8)
N2 Fe1 Cl3 112.61(13)
O1 Fe1 Cl1 93.43(13)
Fe1A Fe1 Cl1 62.39(7)
N2 Fe1 Cl1 141.98(13)
Cl3 Fe1 Cl1 104.83(7)
O1 Fe1A Fe1 55.17(13)
O1 Fe1A N1 86.78(16)
Fe1 Fe1A N1 140.55(12)
O1 Fe1A Cl1 96.29(13)
Fe1 Fe1A Cl1 65.97(8)
N1 Fe1A Cl1 136.33(14)
O1 Fe1A Cl3 95.73(14)
Fe1 Fe1A Cl3 62.41(8)
N1 Fe1A Cl3 118.60(13)
Cl1 Fe1A Cl3 104.46(9)
O2 Fe2 Fe2A 53.36(14)
O2 Fe2 N4 86.27(18)
Fe2A Fe2 N4 138.43(13)
O2 Fe2 Cl2 100.23(14)
Fe2A Fe2 Cl2 69.40(8)
N4 Fe2 Cl2 135.95(14)
O2 Fe2 Cl1 92.46(14)
Fe2A Fe2 Cl1 60.81(7)
N4 Fe2 Cl1 119.27(13)
Cl2 Fe2 Cl1 104.05(8)
O2 Fe2A Fe2 54.78(14)
O2 Fe2A N3 85.44(18)
Fe2 Fe2A N3 140.11(14)
O2 Fe2A Cl1 98.53(15)
Fe2 Fe2A Cl1 68.27(8)
N3 Fe2A Cl1 121.42(14)
O2 Fe2A Cl2 94.10(15)
Fe2 Fe2A Cl2 59.57(7)
N3 Fe2A Cl2 135.57(13)
Cl1 Fe2A Cl2 102.63(8)
O3 Fe3 N6 87.83(18)
O3 Fe3 Fe3A 53.21(14)
N6 Fe3 Fe3A 140.52(13)
O3 Fe3 Cl2 98.87(13)
N6 Fe3 Cl2 121.14(13)
Fe3A Fe3 Cl2 66.69(7)
O3 Fe3 Cl3 94.02(14)
N6 Fe3 Cl3 137.04(12)
Fe3A Fe3 Cl3 61.78(7)
Cl2 Fe3 Cl3 100.99(8)
O3 Fe3A Fe3 53.65(14)
O3 Fe3A N5 84.70(18)
Fe3 Fe3A N5 137.35(14)
O3 Fe3A Cl3 97.73(14)
Fe3 Fe3A Cl3 66.59(8)
N5 Fe3A Cl3 136.72(14)
O3 Fe3A Cl2 95.71(14)
Fe3 Fe3A Cl2 61.97(7)
N5 Fe3A Cl2 121.82(12)
Cl3 Fe3A Cl2 101.03(8)
Fe2A Cl1 Fe1A 103.44(8)
Fe2A Cl1 Fe1 124.31(8)
Fe1A Cl1 Fe1 51.64(6)
Fe2A Cl1 Fe2 50.92(6)
Fe1A Cl1 Fe2 124.52(8)
Fe1 Cl1 Fe2 98.65(8)
Fe2 Cl2 Fe3 107.54(7)
Fe2 Cl2 Fe3A 127.11(8)
Fe3 Cl2 Fe3A 51.34(6)
Fe2 Cl2 Fe2A 51.02(6)
Fe3 Cl2 Fe2A 127.97(8)
Fe3A Cl2 Fe2A 100.03(9)
Fe1 Cl3 Fe3A 125.41(8)
Fe1 Cl3 Fe1A 51.04(6)
Fe3A Cl3 Fe1A 102.04(8)
Fe1 Cl3 Fe3 102.30(9)
Fe3A Cl3 Fe3 51.63(6)
Fe1A Cl3 Fe3 126.34(8)
C1 N1 C22 121.2(4)
C1 N1 Fe1A 122.2(3)
C22 N1 Fe1A 115.2(3)
C5 N2 C37 121.7(4)
C5 N2 Fe1 122.1(3)
C37 N2 Fe1 116.2(3)
C8 N3 C31 122.1(5)
C8 N3 Fe2A 122.7(4)
C31 N3 Fe2A 115.1(3)
C12 N4 C46 121.1(5)
C12 N4 Fe2 123.1(4)
C46 N4 Fe2 115.2(3)
C15 N5 C34 120.5(4)
C15 N5 Fe3A 124.6(4)
C34 N5 Fe3A 114.7(3)
C19 N6 C49 120.0(4)
C19 N6 Fe3 123.2(4)
C49 N6 Fe3 116.1(3)
C3 O1 Fe1A 130.2(3)
C3 O1 Fe1 130.9(3)
Fe1A O1 Fe1 70.35(13)
C10 O2 Fe2A 136.8(4)
C10 O2 Fe2 137.0(4)
Fe2A O2 Fe2 71.86(15)
C17 O3 Fe3A 140.5(4)
C17 O3 Fe3 136.8(4)
Fe3A O3 Fe3 73.14(14)
N1 C1 C2 122.0(5)
N1 C1 C6 119.1(4)
C2 C1 C6 118.9(4)
C1 C2 C3 127.2(5)
C1 C2 H2A 116.4
C3 C2 H2A 116.4
O1 C3 C2 118.4(4)
O1 C3 C4 118.6(5)
C2 C3 C4 123.0(4)
C5 C4 C3 126.7(5)
C5 C4 H4A 116.7
C3 C4 H4A 116.7
N2 C5 C4 122.8(5)
N2 C5 C7 118.7(4)
C4 C5 C7 118.4(5)
C1 C6 H6A 109.5
C1 C6 H6B 109.5
H6A C6 H6B 109.5
C1 C6 H6C 109.5
H6A C6 H6C 109.5
H6B C6 H6C 109.5
C5 C7 H7A 109.5
C5 C7 H7B 109.5
H7A C7 H7B 109.5
C5 C7 H7C 109.5
H7A C7 H7C 109.5
H7B C7 H7C 109.5
N3 C8 C9 123.1(5)
N3 C8 C13 117.9(5)
C9 C8 C13 119.0(5)
C8 C9 C10 126.6(5)
C8 C9 H9A 116.7
C10 C9 H9A 116.7
O2 C10 C9 116.9(5)
O2 C10 C11 118.1(5)
C9 C10 C11 125.0(5)
C12 C11 C10 126.8(5)
C12 C11 H11A 116.6
C10 C11 H11A 116.6
N4 C12 C11 123.0(5)
N4 C12 C14 117.8(5)
C11 C12 C14 119.2(5)
C8 C13 H13A 109.5
C8 C13 H13B 109.5
H13A C13 H13B 109.5
C8 C13 H13C 109.5
H13A C13 H13C 109.5
H13B C13 H13C 109.5
C12 C14 H14A 109.5
C12 C14 H14B 109.5
H14A C14 H14B 109.5
C12 C14 H14C 109.5
H14A C14 H14C 109.5
H14B C14 H14C 109.5
N5 C15 C16 122.3(5)
N5 C15 C20 119.0(5)
C16 C15 C20 118.6(5)
C15 C16 C17 126.4(5)
C15 C16 H16A 116.8
C17 C16 H16A 116.8
O3 C17 C18 119.1(5)
O3 C17 C16 117.7(5)
C18 C17 C16 123.2(4)
C19 C18 C17 126.3(5)
C19 C18 H18A 116.9
C17 C18 H18A 116.9
N6 C19 C18 122.9(5)
N6 C19 C21 119.2(5)
C18 C19 C21 117.8(5)
C15 C20 H20A 109.5
C15 C20 H20B 109.5
H20A C20 H20B 109.5
C15 C20 H20C 109.5
H20A C20 H20C 109.5
H20B C20 H20C 109.5
C19 C21 H21A 109.5
C19 C21 H21B 109.5
H21A C21 H21B 109.5
C19 C21 H21C 109.5
H21A C21 H21C 109.5
H21B C21 H21C 109.5
N1 C22 C23 110.8(4)
N1 C22 H22A 109.5
C23 C22 H22A 109.5
N1 C22 H22B 109.5
C23 C22 H22B 109.5
H22A C22 H22B 108.1
C28 C23 C24 120.3(4)
C28 C23 C22 119.6(4)
C24 C23 C22 120.0(4)
C23 C24 C25 119.6(4)
C23 C24 C29 120.9(4)
C25 C24 C29 119.5(4)
C24 C25 C26 120.4(4)
C24 C25 C31 119.9(4)
C26 C25 C31 119.6(4)
C25 C26 C27 119.1(4)
C25 C26 C32 120.8(4)
C27 C26 C32 120.1(4)
C28 C27 C26 120.5(4)
C28 C27 C34 120.7(4)
C26 C27 C34 118.7(4)
C27 C28 C23 120.1(4)
C27 C28 C35 120.6(4)
C23 C28 C35 119.3(4)
C24 C29 C30 113.3(4)
C24 C29 H29A 108.9
C30 C29 H29A 108.9
C24 C29 H29B 108.9
C30 C29 H29B 108.9
H29A C29 H29B 107.7
C29 C30 H30A 109.5
C29 C30 H30B 109.5
H30A C30 H30B 109.5
C29 C30 H30C 109.5
H30A C30 H30C 109.5
H30B C30 H30C 109.5
N3 C31 C25 110.4(4)
N3 C31 H31A 109.6
C25 C31 H31A 109.6
N3 C31 H31B 109.6
C25 C31 H31B 109.6
H31A C31 H31B 108.1
C26 C32 C33 114.0(4)
C26 C32 H32A 108.8
C33 C32 H32A 108.8
C26 C32 H32B 108.8
C33 C32 H32B 108.8
H32A C32 H32B 107.6
C32 C33 H33A 109.5
C32 C33 H33B 109.5
H33A C33 H33B 109.5
C32 C33 H33C 109.5
H33A C33 H33C 109.5
H33B C33 H33C 109.5
N5 C34 C27 111.5(4)
N5 C34 H34A 109.3
C27 C34 H34A 109.3
N5 C34 H34B 109.3
C27 C34 H34B 109.3
H34A C34 H34B 108.0
C28 C35 C36 113.2(4)
C28 C35 H35A 108.9
C36 C35 H35A 108.9
C28 C35 H35B 108.9
C36 C35 H35B 108.9
H35A C35 H35B 107.8
C35 C36 H36A 109.5
C35 C36 H36B 109.5
H36A C36 H36B 109.5
C35 C36 H36C 109.5
H36A C36 H36C 109.5
H36B C36 H36C 109.5
N2 C37 C38 110.8(4)
N2 C37 H37A 109.5
C38 C37 H37A 109.5
N2 C37 H37B 109.5
C38 C37 H37B 109.5
H37A C37 H37B 108.1
C43 C38 C39 120.9(4)
C43 C38 C37 119.4(4)
C39 C38 C37 119.6(4)
C40 C39 C38 118.2(4)
C40 C39 C44 120.6(4)
C38 C39 C44 121.2(4)
C41 C40 C39 121.6(4)
C41 C40 C46 119.9(4)
C39 C40 C46 118.5(4)
C40 C41 C42 119.2(4)
C40 C41 C47 121.1(4)
C42 C41 C47 119.7(4)
C43 C42 C41 120.1(4)
C43 C42 C49 120.0(4)
C41 C42 C49 119.9(4)
C42 C43 C38 119.8(4)
C42 C43 C50 120.7(4)
C38 C43 C50 119.5(4)
C39 C44 C45 115.0(4)
C39 C44 H44A 108.5
C45 C44 H44A 108.5
C39 C44 H44B 108.5
C45 C44 H44B 108.5
H44A C44 H44B 107.5
C44 C45 H45A 109.5
C44 C45 H45B 109.5
H45A C45 H45B 109.5
C44 C45 H45C 109.5
H45A C45 H45C 109.5
H45B C45 H45C 109.5
N4 C46 C40 110.3(4)
N4 C46 H46A 109.6
C40 C46 H46A 109.6
N4 C46 H46B 109.6
C40 C46 H46B 109.6
H46A C46 H46B 108.1
C41 C47 C48 112.2(4)
C41 C47 H47A 109.2
C48 C47 H47A 109.2
C41 C47 H47B 109.2
C48 C47 H47B 109.2
H47A C47 H47B 107.9
C47 C48 H48A 109.5
C47 C48 H48B 109.5
H48A C48 H48B 109.5
C47 C48 H48C 109.5
H48A C48 H48C 109.5
H48B C48 H48C 109.5
N6 C49 C42 109.6(4)
N6 C49 H49A 109.8
C42 C49 H49A 109.8
N6 C49 H49B 109.8
C42 C49 H49B 109.8
H49A C49 H49B 108.2
C43 C50 C51 112.6(4)
C43 C50 H50A 109.1
C51 C50 H50A 109.1
C43 C50 H50B 109.1
C51 C50 H50B 109.1
H50A C50 H50B 107.8
C50 C51 H51A 109.5
C50 C51 H51B 109.5
H51A C51 H51B 109.5
C50 C51 H51C 109.5
H51A C51 H51C 109.5
H51B C51 H51C 109.5
C57 C52 C53 117.2(6)
C57 C52 C58 122.9(6)
C53 C52 C58 119.9(6)
C54 C53 C52 119.3(6)
C54 C53 H53A 120.3
C52 C53 H53A 120.3
C53 C54 C55 121.7(6)
C53 C54 H54A 119.2
C55 C54 H54A 119.2
C56 C55 C54 119.0(7)
C56 C55 H55A 120.5
C54 C55 H55A 120.5
C55 C56 C57 120.9(6)
C55 C56 H56A 119.5
C57 C56 H56A 119.5
C56 C57 C52 121.8(6)
C56 C57 H57A 119.1
C52 C57 H57A 119.1
C52 C58 H58A 109.5
C52 C58 H58B 109.5
H58A C58 H58B 109.5
C52 C58 H58C 109.5
H58A C58 H58C 109.5
H58B C58 H58C 109.5
C60 C59 C64 117.1(6)
C60 C59 C65 121.3(6)
C64 C59 C65 121.6(6)
C59 C60 C61 121.9(6)
C59 C60 H60A 119.1
C61 C60 H60A 119.1
C62 C61 C60 120.7(7)
C62 C61 H61A 119.6
C60 C61 H61A 119.6
C61 C62 C63 118.7(7)
C61 C62 H62A 120.6
C63 C62 H62A 120.6
C62 C63 C64 120.5(7)
C62 C63 H63A 119.7
C64 C63 H63A 119.7
C63 C64 C59 121.0(6)
C63 C64 H64A 119.5
C59 C64 H64A 119.5
C59 C65 H65A 109.5
C59 C65 H65B 109.5
H65A C65 H65B 109.5
C59 C65 H65C 109.5
H65A C65 H65C 109.5
H65B C65 H65C 109.5
C71 C66 C67 118.7(6)
C71 C66 C72 119.5(7)
C67 C66 C72 121.8(7)
C68 C67 C66 118.6(6)
C68 C67 H67A 120.7
C66 C67 H67A 120.7
C69 C68 C67 122.9(7)
C69 C68 H68A 118.5
C67 C68 H68A 118.5
C68 C69 C70 117.7(7)
C68 C69 H69A 121.2
C70 C69 H69A 121.2
C71 C70 C69 121.2(7)
C71 C70 H70A 119.4
C69 C70 H70A 119.4
C70 C71 C66 120.8(6)
C70 C71 H71A 119.6
C66 C71 H71A 119.6
C66 C72 H72A 109.5
C66 C72 H72B 109.5
H72A C72 H72B 109.5
C66 C72 H72C 109.5
H72A C72 H72C 109.5
H72B C72 H72C 109.5

loop_
_geom_bond_atom_site_label_1
_geom_bond_atom_site_label_2
_geom_bond_distance
Fe1 O1 1.816(4)
Fe1 Fe1A 2.084(2)
Fe1 N2 2.088(4)
Fe1 Cl3 2.375(2)
Fe1 Cl1 2.427(2)
Fe1A O1 1.801(3)
Fe1A N1 2.110(5)
Fe1A Cl1 2.355(2)
Fe1A Cl3 2.459(2)
Fe2 O2 1.785(4)
Fe2 Fe2A 2.077(2)
Fe2 N4 2.123(5)
Fe2 Cl2 2.303(2)
Fe2 Cl1 2.485(2)
Fe2A O2 1.753(4)
Fe2A N3 2.146(5)
Fe2A Cl1 2.335(2)
Fe2A Cl2 2.500(2)
Fe3 O3 1.779(4)
Fe3 N6 2.103(5)
Fe3 Fe3A 2.114(2)
Fe3 Cl2 2.390(2)
Fe3 Cl3 2.474(2)
Fe3A O3 1.769(4)
Fe3A N5 2.159(5)
Fe3A Cl3 2.376(2)
Fe3A Cl2 2.487(2)
N1 C1 1.358(6)
N1 C22 1.490(6)
N2 C5 1.364(6)
N2 C37 1.465(6)
N3 C8 1.346(6)
N3 C31 1.467(6)
N4 C12 1.347(6)
N4 C46 1.472(6)
N5 C15 1.358(6)
N5 C34 1.477(6)
N6 C19 1.357(6)
N6 C49 1.483(6)
O1 C3 1.305(5)
O2 C10 1.303(6)
O3 C17 1.305(5)
C1 C2 1.378(6)
C1 C6 1.492(7)
C2 C3 1.399(7)
C2 H2A 0.9500
C3 C4 1.427(6)
C4 C5 1.381(7)
C4 H4A 0.9500
C5 C7 1.501(7)
C6 H6A 0.9800
C6 H6B 0.9800
C6 H6C 0.9800
C7 H7A 0.9800
C7 H7B 0.9800
C7 H7C 0.9800
C8 C9 1.369(7)
C8 C13 1.509(7)
C9 C10 1.416(7)
C9 H9A 0.9500
C10 C11 1.418(7)
C11 C12 1.372(7)
C11 H11A 0.9500
C12 C14 1.503(7)
C13 H13A 0.9800
C13 H13B 0.9800
C13 H13C 0.9800
C14 H14A 0.9800
C14 H14B 0.9800
C14 H14C 0.9800
C15 C16 1.379(7)
C15 C20 1.506(7)
C16 C17 1.422(7)
C16 H16A 0.9500
C17 C18 1.411(7)
C18 C19 1.399(7)
C18 H18A 0.9500
C19 C21 1.502(7)
C20 H20A 0.9800
C20 H20B 0.9800
C20 H20C 0.9800
C21 H21A 0.9800
C21 H21B 0.9800
C21 H21C 0.9800
C22 C23 1.518(6)
C22 H22A 0.9900
C22 H22B 0.9900
C23 C28 1.398(6)
C23 C24 1.406(6)
C24 C25 1.407(6)
C24 C29 1.506(6)
C25 C26 1.409(7)
C25 C31 1.524(6)
C26 C27 1.412(6)
C26 C32 1.512(6)
C27 C28 1.397(6)
C27 C34 1.528(6)
C28 C35 1.516(6)
C29 C30 1.549(7)
C29 H29A 0.9900
C29 H29B 0.9900
C30 H30A 0.9800
C30 H30B 0.9800
C30 H30C 0.9800
C31 H31A 0.9900
C31 H31B 0.9900
C32 C33 1.537(6)
C32 H32A 0.9900
C32 H32B 0.9900
C33 H33A 0.9800
C33 H33B 0.9800
C33 H33C 0.9800
C34 H34A 0.9900
C34 H34B 0.9900
C35 C36 1.529(6)
C35 H35A 0.9900
C35 H35B 0.9900
C36 H36A 0.9800
C36 H36B 0.9800
C36 H36C 0.9800
C37 C38 1.523(6)
C37 H37A 0.9900
C37 H37B 0.9900
C38 C43 1.405(6)
C38 C39 1.411(6)
C39 C40 1.405(6)
C39 C44 1.506(6)
C40 C41 1.404(6)
C40 C46 1.535(6)
C41 C42 1.410(6)
C41 C47 1.510(6)
C42 C43 1.404(6)
C42 C49 1.519(6)
C43 C50 1.519(6)
C44 C45 1.552(6)
C44 H44A 0.9900
C44 H44B 0.9900
C45 H45A 0.9800
C45 H45B 0.9800
C45 H45C 0.9800
C46 H46A 0.9900
C46 H46B 0.9900
C47 C48 1.536(7)
C47 H47A 0.9900
C47 H47B 0.9900
C48 H48A 0.9800
C48 H48B 0.9800
C48 H48C 0.9800
C49 H49A 0.9900
C49 H49B 0.9900
C50 C51 1.539(6)
C50 H50A 0.9900
C50 H50B 0.9900
C51 H51A 0.9800
C51 H51B 0.9800
C51 H51C 0.9800
C52 C57 1.388(8)
C52 C53 1.408(8)
C52 C58 1.466(8)
C53 C54 1.364(8)
C53 H53A 0.9500
C54 C55 1.395(8)
C54 H54A 0.9500
C55 C56 1.329(8)
C55 H55A 0.9500
C56 C57 1.371(8)
C56 H56A 0.9500
C57 H57A 0.9500
C58 H58A 0.9800
C58 H58B 0.9800
C58 H58C 0.9800
C59 C60 1.365(7)
C59 C64 1.398(8)
C59 C65 1.499(8)
C60 C61 1.373(8)
C60 H60A 0.9500
C61 C62 1.369(9)
C61 H61A 0.9500
C62 C63 1.372(9)
C62 H62A 0.9500
C63 C64 1.377(9)
C63 H63A 0.9500
C64 H64A 0.9500
C65 H65A 0.9800
C65 H65B 0.9800
C65 H65C 0.9800
C66 C71 1.390(8)
C66 C67 1.405(8)
C66 C72 1.444(9)
C67 C68 1.397(9)
C67 H67A 0.9500
C68 C69 1.349(8)
C68 H68A 0.9500
C69 C70 1.406(8)
C69 H69A 0.9500
C70 C71 1.364(8)
C70 H70A 0.9500
C71 H71A 0.9500
C72 H72A 0.9800
C72 H72B 0.9800
C72 H72C 0.9800

loop_
_geom_torsion_atom_site_label_1
_geom_torsion_atom_site_label_2
_geom_torsion_atom_site_label_3
_geom_torsion_atom_site_label_4
_geom_torsion
Fe1 Fe1A O1 C3 -127.5(5)
N1 Fe1A O1 C3 41.4(4)
Cl1 Fe1A O1 C3 177.7(4)
Cl3 Fe1A O1 C3 -77.1(4)
N1 Fe1A O1 Fe1 168.88(15)
Cl1 Fe1A O1 Fe1 -54.85(11)
Cl3 Fe1A O1 Fe1 50.44(11)
Fe1A Fe1 O1 C3 126.7(4)
N2 Fe1 O1 C3 -39.1(4)
Cl3 Fe1 O1 C3 73.4(4)
Cl1 Fe1 O1 C3 178.9(4)
N2 Fe1 O1 Fe1A -165.87(15)
Cl3 Fe1 O1 Fe1A -53.35(11)
Cl1 Fe1 O1 Fe1A 52.18(11)
Fe2 Fe2A O2 C10 -140.8(5)
N3 Fe2A O2 C10 36.0(5)
Cl1 Fe2A O2 C10 -85.2(5)
Cl2 Fe2A O2 C10 171.4(5)
N3 Fe2A O2 Fe2 176.78(16)
Cl1 Fe2A O2 Fe2 55.66(12)
Cl2 Fe2A O2 Fe2 -47.78(11)
Fe2A Fe2 O2 C10 140.6(6)
N4 Fe2 O2 C10 -28.8(5)
Cl2 Fe2 O2 C10 -164.8(5)
Cl1 Fe2 O2 C10 90.4(5)
N4 Fe2 O2 Fe2A -169.37(16)
Cl2 Fe2 O2 Fe2A 54.57(13)
Cl1 Fe2 O2 Fe2A -50.19(12)
Fe3 Fe3A O3 C17 -146.0(6)
N5 Fe3A O3 C17 24.2(5)
Cl3 Fe3A O3 C17 160.7(5)
Cl2 Fe3A O3 C17 -97.3(5)
N5 Fe3A O3 Fe3 170.22(15)
Cl3 Fe3A O3 Fe3 -53.29(12)
Cl2 Fe3A O3 Fe3 48.70(11)
N6 Fe3 O3 C17 -24.4(5)
Fe3A Fe3 O3 C17 148.7(5)
Cl2 Fe3 O3 C17 96.8(5)
Cl3 Fe3 O3 C17 -161.4(5)
N6 Fe3 O3 Fe3A -173.11(14)
Cl2 Fe3 O3 Fe3A -51.92(12)
Cl3 Fe3 O3 Fe3A 49.87(11)
C22 N1 C1 C2 176.7(4)
Fe1A N1 C1 C2 10.5(6)
C22 N1 C1 C6 -0.3(7)
Fe1A N1 C1 C6 -166.5(4)
N1 C1 C2 C3 -1.7(8)
C6 C1 C2 C3 175.3(5)
Fe1A O1 C3 C2 -43.5(6)
Fe1 O1 C3 C2 -142.1(4)
Fe1A O1 C3 C4 135.6(4)
Fe1 O1 C3 C4 36.9(6)
C1 C2 C3 O1 14.9(8)
C1 C2 C3 C4 -164.1(5)
O1 C3 C4 C5 -7.2(8)
C2 C3 C4 C5 171.9(5)
C37 N2 C5 C4 173.5(5)
Fe1 N2 C5 C4 -9.1(7)
C37 N2 C5 C7 -8.6(7)
Fe1 N2 C5 C7 168.8(4)
C3 C4 C5 N2 -3.8(8)
C3 C4 C5 C7 178.2(5)
C31 N3 C8 C9 179.7(5)
Fe2A N3 C8 C9 4.0(7)
C31 N3 C8 C13 2.3(7)
Fe2A N3 C8 C13 -173.4(4)
N3 C8 C9 C10 2.7(8)
C13 C8 C9 C10 -179.9(5)
Fe2A O2 C10 C9 -37.8(7)
Fe2 O2 C10 C9 -156.1(4)
Fe2A O2 C10 C11 144.1(4)
Fe2 O2 C10 C11 25.8(7)
C8 C9 C10 O2 9.6(8)
C8 C9 C10 C11 -172.4(5)
O2 C10 C11 C12 -3.6(7)
C9 C10 C11 C12 178.4(5)
C46 N4 C12 C11 178.9(4)
Fe2 N4 C12 C11 -10.3(6)
C46 N4 C12 C14 -1.2(6)
Fe2 N4 C12 C14 169.6(3)
C10 C11 C12 N4 -0.6(8)
C10 C11 C12 C14 179.5(5)
C34 N5 C15 C16 178.8(4)
Fe3A N5 C15 C16 3.8(6)
C34 N5 C15 C20 -1.0(7)
Fe3A N5 C15 C20 -176.0(3)
N5 C15 C16 C17 -0.7(8)
C20 C15 C16 C17 179.1(5)
Fe3A O3 C17 C18 152.1(4)
Fe3 O3 C17 C18 23.5(7)
Fe3A O3 C17 C16 -26.6(8)
Fe3 O3 C17 C16 -155.3(4)
C15 C16 C17 O3 8.6(7)
C15 C16 C17 C18 -170.2(5)
O3 C17 C18 C19 -5.6(7)
C16 C17 C18 C19 173.1(5)
C49 N6 C19 C18 -177.7(4)
Fe3 N6 C19 C18 -7.7(6)
C49 N6 C19 C21 -1.1(6)
Fe3 N6 C19 C21 168.9(3)
C17 C18 C19 N6 0.5(8)
C17 C18 C19 C21 -176.1(4)
C1 N1 C22 C23 -157.0(4)
Fe1A N1 C22 C23 10.1(5)
N1 C22 C23 C28 88.7(5)
N1 C22 C23 C24 -95.0(5)
C28 C23 C24 C25 0.0(7)
C22 C23 C24 C25 -176.3(4)
C28 C23 C24 C29 179.8(4)
C22 C23 C24 C29 3.5(7)
C23 C24 C25 C26 -1.8(7)
C29 C24 C25 C26 178.5(4)
C23 C24 C25 C31 175.6(4)
C29 C24 C25 C31 -4.2(7)
C24 C25 C26 C27 3.4(7)
C31 C25 C26 C27 -173.9(4)
C24 C25 C26 C32 -174.7(4)
C31 C25 C26 C32 8.0(7)
C25 C26 C27 C28 -3.3(7)
C32 C26 C27 C28 174.8(4)
C25 C26 C27 C34 174.3(4)
C32 C26 C27 C34 -7.6(7)
C26 C27 C28 C23 1.6(7)
C34 C27 C28 C23 -176.0(4)
C26 C27 C28 C35 -178.9(4)
C34 C27 C28 C35 3.6(7)
C24 C23 C28 C27 0.0(7)
C22 C23 C28 C27 176.4(4)
C24 C23 C28 C35 -179.5(4)
C22 C23 C28 C35 -3.2(6)
C23 C24 C29 C30 -88.8(5)
C25 C24 C29 C30 90.9(6)
C8 N3 C31 C25 -166.8(4)
Fe2A N3 C31 C25 9.2(5)
C24 C25 C31 N3 86.7(6)
C26 C25 C31 N3 -96.0(5)
C25 C26 C32 C33 -91.1(5)
C27 C26 C32 C33 90.9(5)
C15 N5 C34 C27 -169.7(4)
Fe3A N5 C34 C27 5.8(5)
C28 C27 C34 N5 -92.3(5)
C26 C27 C34 N5 90.1(5)
C27 C28 C35 C36 -90.9(5)
C23 C28 C35 C36 88.7(5)
C5 N2 C37 C38 158.0(4)
Fe1 N2 C37 C38 -19.6(5)
N2 C37 C38 C43 -85.1(5)
N2 C37 C38 C39 96.0(5)
C43 C38 C39 C40 -4.3(7)
C37 C38 C39 C40 174.6(4)
C43 C38 C39 C44 176.1(4)
C37 C38 C39 C44 -4.9(6)
C38 C39 C40 C41 6.0(7)
C44 C39 C40 C41 -174.5(4)
C38 C39 C40 C46 -173.0(4)
C44 C39 C40 C46 6.5(7)
C39 C40 C41 C42 -4.8(7)
C46 C40 C41 C42 174.1(4)
C39 C40 C41 C47 178.1(4)
C46 C40 C41 C47 -2.9(7)
C40 C41 C42 C43 2.0(7)
C47 C41 C42 C43 179.0(4)
C40 C41 C42 C49 -176.5(4)
C47 C41 C42 C49 0.5(7)
C41 C42 C43 C38 -0.4(7)
C49 C42 C43 C38 178.1(4)
C41 C42 C43 C50 -177.8(4)
C49 C42 C43 C50 0.7(7)
C39 C38 C43 C42 1.6(7)
C37 C38 C43 C42 -177.3(4)
C39 C38 C43 C50 179.0(4)
C37 C38 C43 C50 0.1(6)
C40 C39 C44 C45 -90.4(5)
C38 C39 C44 C45 89.1(5)
C12 N4 C46 C40 161.3(4)
Fe2 N4 C46 C40 -10.2(5)
C41 C40 C46 N4 97.3(5)
C39 C40 C46 N4 -83.7(5)
C40 C41 C47 C48 89.9(6)
C42 C41 C47 C48 -87.1(5)
C19 N6 C49 C42 167.4(4)
Fe3 N6 C49 C42 -3.4(5)
C43 C42 C49 N6 89.3(5)
C41 C42 C49 N6 -92.3(5)
C42 C43 C50 C51 92.6(5)
C38 C43 C50 C51 -84.7(5)
C57 C52 C53 C54 0.4(8)
C58 C52 C53 C54 -179.6(6)
C52 C53 C54 C55 0.3(9)
C53 C54 C55 C56 -0.2(9)
C54 C55 C56 C57 -0.6(9)
C55 C56 C57 C52 1.3(9)
C53 C52 C57 C56 -1.2(8)
C58 C52 C57 C56 178.8(6)
C64 C59 C60 C61 1.1(9)
C65 C59 C60 C61 -180.0(6)
C59 C60 C61 C62 -0.1(9)
C60 C61 C62 C63 -0.8(9)
C61 C62 C63 C64 0.7(10)
C62 C63 C64 C59 0.3(10)
C60 C59 C64 C63 -1.2(9)
C65 C59 C64 C63 179.8(6)
C71 C66 C67 C68 1.2(8)
C72 C66 C67 C68 -179.0(6)
C66 C67 C68 C69 -3.4(9)
C67 C68 C69 C70 3.5(9)
C68 C69 C70 C71 -1.5(9)
C69 C70 C71 C66 -0.5(9)
C67 C66 C71 C70 0.7(9)
C72 C66 C71 C70 -179.2(6)
